data_1001728
loop_
_publ_author_name
'Guesdon, A.'
'Leclaire, A.'
'Borel, M. M.'
'Raveau, B.'

_publ_section_title
;
 Highly ordered distribution of the interpolated univalent cations in
 monophosphates with the \a-K~2~Mo~2~O~3~(PO~4~)~2~ structure
;
_journal_coden_ASTM EJSCE5
_journal_name_full
;
 European Journal of Solid State and Inorganic Chemistry
;
_journal_page_first 385
_journal_page_last 396
_journal_volume 33
_journal_year 1996
_chemical_formula_structural 'K1.26 Cs0.74 Mo2 O3 (P O4)2'
_chemical_formula_sum 'Cs0.74 K1.26 Mo2 O11 P2'
_chemical_name_systematic
;
Potassium caesium molybdenum oxide phosphate (1.3/0.7/2/3/2)
;
_space_group_IT_number 14
_symmetry_cell_setting monoclinic
_symmetry_Int_Tables_number 14
_symmetry_space_group_name_Hall '-P 2ybc'
_symmetry_space_group_name_H-M 'P 1 21/c 1'
_cell_angle_alpha 90
_cell_angle_beta 100.25(1)
_cell_angle_gamma 90
_cell_formula_units_Z 4
_cell_length_a 10.080(1)
_cell_length_b 10.146(1)
_cell_length_c 9.830(1)
_cell_volume 989.3
_refine_ls_R_factor_all 0.041
_cod_original_formula_sum 'Cs.74 K1.26 Mo2 O11 P2'
_cod_database_code 1001728

loop_
_symmetry_equiv_pos_as_xyz
x,y,z
-x,1/2+y,1/2-z
-x,-y,-z
x,1/2-y,1/2+z

loop_
_atom_site_label
_atom_site_type_symbol
_atom_site_symmetry_multiplicity
_atom_site_Wyckoff_symbol
_atom_site_fract_x
_atom_site_fract_y
_atom_site_fract_z
_atom_site_occupancy
_atom_site_attached_hydrogens
_atom_site_calc_flag
Mo1 Mo5+ 4 e 0.3437(1) 0.0748(1) 0.1329(1) 1. 0 d
Mo2 Mo5+ 4 e 0.0847(1) 0.3174(1) 0.1405(1) 1. 0 d
P1 P5+ 4 e 0.4028(3) 0.3615(4) 0.3235(4) 1. 0 d
P2 P5+ 4 e 0.1259(3) 0.0620(4) 0.3497(3) 1. 0 d
K1 K1+ 4 e 0.7508(1) 0.1930(1) 0.2596(1) 0.26 0 d
Cs1 Cs1+ 4 e 0.7508(1) 0.1930(1) 0.2596(1) 0.74 0 d
K2 K1+ 2 a 0. 0. 0. 1. 0 d
K3 K1+ 4 e 0.5006(9) 0.0395(8) 0.4993(9) 0.5 0 d
O1 O2- 4 e 0.2789(9) -0.063(1) 0.050(1) 1. 0 d
O2 O2- 4 e 0.4396(9) 0.1491(9) -0.017(1) 1. 0 d
O3 O2- 4 e 0.2640(9) 0.0300(9) 0.313(1) 1. 0 d
O4 O2- 4 e 0.5179(9) -0.0223(9) 0.2259(9) 1. 0 d
O5 O2- 4 e 0.1984(9) 0.190(1) 0.0897(9) 1. 0 d
O6 O2- 4 e 0.4436(8) 0.2305(9) 0.2624(9) 1. 0 d
O7 O2- 4 e -0.0622(9) 0.262(1) 0.049(1) 1. 0 d
O8 O2- 4 e -0.0194(9) 0.4658(9) 0.226(1) 1. 0 d
O9 O2- 4 e 0.1359(9) 0.4552(9) 0.007(1) 1. 0 d
O10 O2- 4 e 0.0732(8) 0.2024(9) 0.3095(9) 1. 0 d
O11 O2- 4 e 0.254(1) 0.3946(9) 0.277(1) 1. 0 d

loop_
_atom_type_symbol
_atom_type_oxidation_number
Mo5+ 5.000
P5+ 5.000
K1+ 1.000
Cs1+ 1.000
O2- -2.000
